data_2224961
loop_
_publ_author_name
'Li, Cuiping'
'Zhang, Rufen'

_publ_section_title
;
 (\m-2,3-Dihydroxybutane-1,4-dithiolato)bis[triphenyltin(IV)]
;
_journal_coeditor_code GK2249
_journal_issue 2
_journal_name_full 'Acta Crystallographica Section E'
_journal_page_first m112
_journal_paper_doi 10.1107/S1600536809055135
_journal_volume 66
_journal_year 2010
_chemical_formula_iupac '[Sn2 (C6 H5)6 (C4 H8 O2 S2)]'
_chemical_formula_moiety 'C40 H38 O2 S2 Sn2'
_chemical_formula_sum 'C40 H38 O2 S2 Sn2'
_chemical_formula_weight 852.20
_chemical_name_systematic
;
(\m-2,3-dihydroxybutane-1,4-dithiolato)bis[triphenyltin(IV)]}
;
_space_group_IT_number 2
_symmetry_cell_setting triclinic
_symmetry_space_group_name_Hall '-P 1'
_symmetry_space_group_name_H-M 'P -1'
_atom_sites_solution_hydrogens geom
_atom_sites_solution_primary direct
_atom_sites_solution_secondary difmap
_audit_creation_method SHELXL-97
_cell_angle_alpha 104.6560(10)
_cell_angle_beta 90.4700(10)
_cell_angle_gamma 95.5210(10)
_cell_formula_units_Z 2
_cell_length_a 10.4806(4)
_cell_length_b 12.3774(5)
_cell_length_c 14.9797(6)
_cell_measurement_reflns_used 6651
_cell_measurement_temperature 293(2)
_cell_measurement_theta_max 28.07
_cell_measurement_theta_min 2.37
_cell_volume 1870.19(13)
_computing_cell_refinement 'SAINT (Siemens, 1996)'
_computing_data_collection 'SMART (Siemens, 1996)'
_computing_data_reduction 'SAINT (Siemens, 1996)'
_computing_molecular_graphics 'SHELXTL (Sheldrick, 2008)'
_computing_publication_material 'SHELXTL (Sheldrick, 2008)'
_computing_structure_refinement 'SHELXL97 (Sheldrick, 2008)'
_computing_structure_solution 'SHELXS97 (Sheldrick, 2008)'
_diffrn_ambient_temperature 293(2)
_diffrn_measured_fraction_theta_full 0.995
_diffrn_measured_fraction_theta_max 0.995
_diffrn_measurement_device_type 'Siemens SMART CCD area-detector'
_diffrn_measurement_method '\f and \w scans'
_diffrn_radiation_monochromator graphite
_diffrn_radiation_source 'fine-focus sealed tube'
_diffrn_radiation_type MoK\a
_diffrn_radiation_wavelength 0.71073
_diffrn_reflns_av_R_equivalents 0.0188
_diffrn_reflns_av_sigmaI/netI 0.0193
_diffrn_reflns_limit_h_max 12
_diffrn_reflns_limit_h_min -10
_diffrn_reflns_limit_k_max 14
_diffrn_reflns_limit_k_min -14
_diffrn_reflns_limit_l_max 17
_diffrn_reflns_limit_l_min -17
_diffrn_reflns_number 21325
_diffrn_reflns_theta_full 25.00
_diffrn_reflns_theta_max 25.00
_diffrn_reflns_theta_min 1.92
_diffrn_standards_decay_% 0
_diffrn_standards_interval_count 0
_diffrn_standards_interval_time 0
_diffrn_standards_number 0
_exptl_absorpt_coefficient_mu 1.479
_exptl_absorpt_correction_T_max 0.7464
_exptl_absorpt_correction_T_min 0.7087
_exptl_absorpt_correction_type multi-scan
_exptl_absorpt_process_details '(SADABS; Sheldrick, 1996)'
_exptl_crystal_colour colorless
_exptl_crystal_density_diffrn 1.513
_exptl_crystal_density_method 'not measured'
_exptl_crystal_description block
_exptl_crystal_F_000 852
_exptl_crystal_size_max 0.25
_exptl_crystal_size_mid 0.22
_exptl_crystal_size_min 0.21
_refine_diff_density_max 0.291
_refine_diff_density_min -0.511
_refine_ls_extinction_method none
_refine_ls_goodness_of_fit_ref 1.062
_refine_ls_hydrogen_treatment constr
_refine_ls_matrix_type full
_refine_ls_number_parameters 417
_refine_ls_number_reflns 6551
_refine_ls_number_restraints 0
_refine_ls_restrained_S_all 1.062
_refine_ls_R_factor_all 0.0284
_refine_ls_R_factor_gt 0.0231
_refine_ls_shift/su_max 0.001
_refine_ls_shift/su_mean 0.000
_refine_ls_structure_factor_coef Fsqd
_refine_ls_weighting_details 'calc w=1/[\s^2^(Fo^2^)+(0.0235P)^2^+0.9814P] where P=(Fo^2^+2Fc^2^)/3'
_refine_ls_weighting_scheme calc
_refine_ls_wR_factor_gt 0.0530
_refine_ls_wR_factor_ref 0.0570
_reflns_number_gt 5739
_reflns_number_total 6551
_reflns_threshold_expression I>2sigma(I)
_cod_data_source_file gk2249.cif
_cod_data_source_block I
_cod_depositor_comments
;
The following automatic conversions were performed:
'_symmetry_cell_setting' value 'Triclinic' changed to 'triclinic'
according to '/home/saulius/struct/CIF-dictionaries/cif_core.dic'
dictionary named 'cif_core.dic' version 2.4.1 from
2010-06-29.

'_geom_bond_publ_flag' value 'Y' changed to 'y' according to
'/home/saulius/struct/CIF-dictionaries/cif_core.dic' dictionary named
'cif_core.dic' version 2.4.1 from 2010-06-29 (2
times).

'_geom_angle_publ_flag' value 'Y' changed to 'y' according to
'/home/saulius/struct/CIF-dictionaries/cif_core.dic' dictionary named
'cif_core.dic' version 2.4.1 from 2010-06-29 (6 times).

Automatic conversion script
Id: cif_fix_enum 1527 2010-12-29 10:47:43Z saulius 

The following automatic conversions were performed:

'_symmetry_cell_setting' value 'Triclinic' changed to 'triclinic'
according to /home/saulius/struct/CIF-dictionaries/cif_core.dic
dictionary named 'cif_core.dic' version 2.4.1 from
2010-06-29.

'_geom_bond_publ_flag' value 'Y' changed to 'y'
according to /home/saulius/struct/CIF-dictionaries/cif_core.dic
dictionary named 'cif_core.dic' version 2.4.1 from 2010-06-29 (2
times).

'_geom_angle_publ_flag' value 'Y' changed to 'y' according
to /home/saulius/struct/CIF-dictionaries/cif_core.dic dictionary
named 'cif_core.dic' version 2.4.1 from 2010-06-29 (6 times).

Automatic conversion script
Id: cif_fix_values 1715 2011-07-08 13:25:40Z adriana 
;
_cod_database_code 2224961
_cod_database_fobs_code 2224961

loop_
_symmetry_equiv_pos_as_xyz
'x, y, z'
'-x, -y, -z'

loop_
_atom_site_type_symbol
_atom_site_label
_atom_site_fract_x
_atom_site_fract_y
_atom_site_fract_z
_atom_site_U_iso_or_equiv
_atom_site_adp_type
_atom_site_calc_flag
_atom_site_refinement_flags
_atom_site_occupancy
_atom_site_disorder_assembly
_atom_site_disorder_group
Sn Sn1 0.268290(16) 0.706634(14) 0.364645(12) 0.04754(6) Uani d . 1 . .
Sn Sn2 0.148861(17) 1.096900(14) 0.869657(12) 0.05017(6) Uani d . 1 . .
S S1 0.32886(8) 0.88504(6) 0.33085(5) 0.06081(18) Uani d . 1 . .
S S2 0.26878(8) 1.17374(6) 0.75957(5) 0.0673(2) Uani d . 1 . .
O O1 0.14670(17) 0.89633(14) 0.49766(13) 0.0532(4) Uani d . 1 . .
H H1 0.0717 0.8868 0.4790 0.080 Uiso calc R 1 . .
O O2 0.08474(18) 1.11808(17) 0.59391(15) 0.0680(6) Uani d . 1 . .
H H2 0.0845 1.1662 0.6429 0.102 Uiso calc R 1 . .
C C1 0.3363(3) 0.9801(2) 0.44574(18) 0.0538(6) Uani d . 1 . .
H H1A 0.3855 0.9494 0.4869 0.065 Uiso calc R 1 . .
H H1B 0.3811 1.0515 0.4433 0.065 Uiso calc R 1 . .
C C2 0.2049(2) 0.9995(2) 0.48472(17) 0.0468(6) Uani d . 1 . .
H H2A 0.1525 1.0222 0.4394 0.056 Uiso calc R 1 . .
C C3 0.2131(2) 1.0918(2) 0.57454(17) 0.0480(6) Uani d . 1 . .
H H3 0.2637 1.1583 0.5647 0.058 Uiso calc R 1 . .
C C4 0.2726(3) 1.0593(2) 0.65489(17) 0.0534(6) Uani d . 1 . .
H H4A 0.3606 1.0441 0.6420 0.064 Uiso calc R 1 . .
H H4B 0.2256 0.9917 0.6639 0.064 Uiso calc R 1 . .
C C5 0.3487(2) 0.5930(2) 0.25173(17) 0.0495(6) Uani d . 1 . .
C C6 0.2951(3) 0.4833(2) 0.2183(2) 0.0592(7) Uani d . 1 . .
H H6 0.2203 0.4588 0.2435 0.071 Uiso calc R 1 . .
C C7 0.3508(3) 0.4094(2) 0.1481(2) 0.0711(9) Uani d . 1 . .
H H7 0.3138 0.3358 0.1267 0.085 Uiso calc R 1 . .
C C8 0.4600(3) 0.4441(3) 0.1101(2) 0.0763(9) Uani d . 1 . .
H H8 0.4977 0.3943 0.0631 0.092 Uiso calc R 1 . .
C C9 0.5134(3) 0.5517(3) 0.1412(2) 0.0813(10) Uani d . 1 . .
H H9 0.5875 0.5757 0.1150 0.098 Uiso calc R 1 . .
C C10 0.4586(3) 0.6258(3) 0.2114(2) 0.0676(8) Uani d . 1 . .
H H10 0.4964 0.6992 0.2319 0.081 Uiso calc R 1 . .
C C11 0.3686(3) 0.7025(2) 0.48780(19) 0.0553(6) Uani d . 1 . .
C C12 0.3202(3) 0.7338(3) 0.5750(2) 0.0703(8) Uani d . 1 . .
H H12 0.2406 0.7616 0.5825 0.084 Uiso calc R 1 . .
C C13 0.3891(4) 0.7242(3) 0.6515(2) 0.0896(11) Uani d . 1 . .
H H13 0.3544 0.7438 0.7096 0.107 Uiso calc R 1 . .
C C14 0.5063(5) 0.6865(4) 0.6420(3) 0.1076(15) Uani d . 1 . .
H H14 0.5525 0.6807 0.6935 0.129 Uiso calc R 1 . .
C C15 0.5558(4) 0.6574(5) 0.5573(3) 0.1245(19) Uani d . 1 . .
H H15 0.6367 0.6318 0.5509 0.149 Uiso calc R 1 . .
C C16 0.4885(4) 0.6649(4) 0.4801(3) 0.0962(13) Uani d . 1 . .
H H16 0.5242 0.6445 0.4224 0.115 Uiso calc R 1 . .
C C17 0.0695(2) 0.6466(2) 0.35832(18) 0.0491(6) Uani d . 1 . .
C C18 0.0085(3) 0.6228(3) 0.4331(2) 0.0695(8) Uani d . 1 . .
H H18 0.0530 0.6374 0.4896 0.083 Uiso calc R 1 . .
C C19 -0.1188(4) 0.5772(3) 0.4252(3) 0.0876(11) Uani d . 1 . .
H H19 -0.1587 0.5605 0.4760 0.105 Uiso calc R 1 . .
C C20 -0.1855(3) 0.5567(3) 0.3428(3) 0.0843(11) Uani d . 1 . .
H H20 -0.2708 0.5264 0.3377 0.101 Uiso calc R 1 . .
C C21 -0.1268(3) 0.5806(3) 0.2681(3) 0.0754(9) Uani d . 1 . .
H H21 -0.1724 0.5676 0.2122 0.090 Uiso calc R 1 . .
C C22 0.0002(3) 0.6243(2) 0.2755(2) 0.0601(7) Uani d . 1 . .
H H22 0.0399 0.6391 0.2240 0.072 Uiso calc R 1 . .
C C23 0.0050(3) 1.2060(2) 0.91919(18) 0.0540(6) Uani d . 1 . .
C C24 -0.1185(3) 1.1839(3) 0.8829(2) 0.0702(8) Uani d . 1 . .
H H24 -0.1409 1.1188 0.8365 0.084 Uiso calc R 1 . .
C C25 -0.2100(4) 1.2566(4) 0.9142(3) 0.0866(11) Uani d . 1 . .
H H25 -0.2929 1.2407 0.8885 0.104 Uiso calc R 1 . .
C C26 -0.1792(5) 1.3503(4) 0.9816(3) 0.0985(13) Uani d . 1 . .
H H26 -0.2411 1.3987 1.0032 0.118 Uiso calc R 1 . .
C C27 -0.0575(5) 1.3747(4) 1.0187(3) 0.1061(14) Uani d . 1 . .
H H27 -0.0364 1.4401 1.0649 0.127 Uiso calc R 1 . .
C C28 0.0348(4) 1.3026(3) 0.9878(2) 0.0831(10) Uani d . 1 . .
H H28 0.1175 1.3197 1.0136 0.100 Uiso calc R 1 . .
C C29 0.2827(3) 1.1052(2) 0.97950(19) 0.0562(7) Uani d . 1 . .
C C30 0.4117(3) 1.1355(2) 0.9722(2) 0.0643(7) Uani d . 1 . .
H H30 0.4409 1.1533 0.9187 0.077 Uiso calc R 1 . .
C C31 0.4979(4) 1.1397(3) 1.0439(3) 0.0791(10) Uani d . 1 . .
H H31 0.5846 1.1604 1.0384 0.095 Uiso calc R 1 . .
C C32 0.4560(4) 1.1139(3) 1.1217(3) 0.0842(11) Uani d . 1 . .
H H32 0.5147 1.1157 1.1691 0.101 Uiso calc R 1 . .
C C33 0.3296(4) 1.0853(3) 1.1320(2) 0.0867(11) Uani d . 1 . .
H H33 0.3020 1.0686 1.1862 0.104 Uiso calc R 1 . .
C C34 0.2418(3) 1.0812(3) 1.0608(2) 0.0748(9) Uani d . 1 . .
H H34 0.1551 1.0622 1.0677 0.090 Uiso calc R 1 . .
C C35 0.0722(3) 0.9308(2) 0.8010(2) 0.0586(7) Uani d . 1 . .
C C36 0.1106(4) 0.8400(3) 0.8278(3) 0.0833(10) Uani d . 1 . .
H H36 0.1668 0.8509 0.8783 0.100 Uiso calc R 1 . .
C C37 0.0645(5) 0.7317(3) 0.7786(3) 0.1062(14) Uani d . 1 . .
H H37 0.0906 0.6703 0.7965 0.127 Uiso calc R 1 . .
C C38 -0.0173(5) 0.7151(3) 0.7056(3) 0.1021(15) Uani d . 1 . .
H H38 -0.0472 0.6424 0.6734 0.123 Uiso calc R 1 . .
C C39 -0.0565(4) 0.8034(3) 0.6785(3) 0.0960(13) Uani d . 1 . .
H H39 -0.1131 0.7914 0.6280 0.115 Uiso calc R 1 . .
C C40 -0.0119(4) 0.9115(3) 0.7263(2) 0.0767(9) Uani d . 1 . .
H H40 -0.0392 0.9721 0.7078 0.092 Uiso calc R 1 . .

loop_
_atom_site_aniso_label
_atom_site_aniso_U_11
_atom_site_aniso_U_22
_atom_site_aniso_U_33
_atom_site_aniso_U_12
_atom_site_aniso_U_13
_atom_site_aniso_U_23
Sn1 0.04155(11) 0.04929(11) 0.04692(10) 0.00313(8) 0.00315(7) 0.00384(8)
Sn2 0.05062(12) 0.04580(11) 0.04939(11) 0.00212(8) -0.00149(8) 0.00462(8)
S1 0.0731(5) 0.0534(4) 0.0516(4) 0.0025(3) 0.0115(3) 0.0066(3)
S2 0.0790(5) 0.0557(4) 0.0538(4) -0.0181(4) 0.0069(4) -0.0015(3)
O1 0.0422(10) 0.0448(10) 0.0654(11) -0.0024(8) -0.0035(9) 0.0034(8)
O2 0.0453(11) 0.0628(13) 0.0823(14) 0.0190(9) -0.0079(10) -0.0113(10)
C1 0.0486(16) 0.0477(15) 0.0582(16) -0.0006(12) 0.0023(12) 0.0028(12)
C2 0.0427(14) 0.0410(13) 0.0520(14) 0.0033(11) -0.0068(11) 0.0037(11)
C3 0.0398(14) 0.0417(13) 0.0562(15) 0.0013(10) -0.0028(11) 0.0021(11)
C4 0.0485(15) 0.0536(15) 0.0513(14) 0.0056(12) -0.0014(12) 0.0007(12)
C5 0.0468(15) 0.0491(14) 0.0481(14) 0.0067(12) 0.0008(11) 0.0035(11)
C6 0.0567(17) 0.0518(16) 0.0659(17) 0.0019(13) 0.0031(14) 0.0103(13)
C7 0.081(2) 0.0490(17) 0.072(2) 0.0083(15) -0.0087(17) -0.0047(14)
C8 0.080(2) 0.069(2) 0.068(2) 0.0217(18) 0.0108(17) -0.0089(16)
C9 0.070(2) 0.081(2) 0.082(2) 0.0082(18) 0.0277(18) -0.0009(18)
C10 0.0588(19) 0.0565(17) 0.075(2) -0.0015(14) 0.0154(15) -0.0033(14)
C11 0.0533(16) 0.0550(16) 0.0534(15) 0.0082(13) -0.0033(12) 0.0052(12)
C12 0.066(2) 0.082(2) 0.0578(17) 0.0133(16) -0.0049(15) 0.0072(15)
C13 0.098(3) 0.108(3) 0.0561(19) 0.011(2) -0.0100(19) 0.0087(19)
C14 0.116(4) 0.127(4) 0.076(3) 0.040(3) -0.035(2) 0.009(2)
C15 0.101(3) 0.167(5) 0.097(3) 0.076(3) -0.026(3) -0.005(3)
C16 0.077(2) 0.134(3) 0.070(2) 0.047(2) -0.0063(19) -0.001(2)
C17 0.0416(14) 0.0411(13) 0.0598(15) 0.0053(11) 0.0068(12) 0.0037(11)
C18 0.0582(19) 0.076(2) 0.0694(19) 0.0011(15) 0.0096(15) 0.0120(16)
C19 0.066(2) 0.088(3) 0.106(3) -0.0014(19) 0.033(2) 0.022(2)
C20 0.0483(19) 0.062(2) 0.129(3) -0.0027(15) 0.007(2) 0.002(2)
C21 0.057(2) 0.0603(19) 0.097(3) 0.0046(15) -0.0134(18) -0.0009(17)
C22 0.0535(17) 0.0537(16) 0.0671(18) 0.0019(13) 0.0014(14) 0.0055(13)
C23 0.0578(17) 0.0542(16) 0.0509(15) 0.0075(13) 0.0031(13) 0.0143(12)
C24 0.063(2) 0.079(2) 0.0688(19) 0.0119(17) 0.0007(16) 0.0176(16)
C25 0.066(2) 0.111(3) 0.093(3) 0.026(2) 0.0131(19) 0.038(2)
C26 0.100(3) 0.100(3) 0.106(3) 0.048(3) 0.037(3) 0.030(3)
C27 0.125(4) 0.081(3) 0.098(3) 0.030(3) 0.020(3) -0.010(2)
C28 0.083(2) 0.074(2) 0.078(2) 0.0142(19) -0.0018(18) -0.0088(18)
C29 0.0599(18) 0.0490(15) 0.0561(16) 0.0098(13) -0.0048(13) 0.0054(12)
C30 0.0617(19) 0.0603(17) 0.0657(18) 0.0093(14) -0.0032(15) 0.0055(14)
C31 0.069(2) 0.070(2) 0.088(2) 0.0108(17) -0.0189(19) 0.0005(18)
C32 0.095(3) 0.072(2) 0.077(2) 0.016(2) -0.034(2) 0.0019(18)
C33 0.110(3) 0.085(2) 0.064(2) 0.005(2) -0.012(2) 0.0192(18)
C34 0.075(2) 0.083(2) 0.066(2) -0.0013(18) -0.0056(17) 0.0210(17)
C35 0.0666(19) 0.0454(15) 0.0589(16) -0.0021(13) 0.0115(14) 0.0070(12)
C36 0.109(3) 0.0557(19) 0.084(2) 0.0129(19) 0.014(2) 0.0147(17)
C37 0.154(4) 0.055(2) 0.108(3) 0.011(2) 0.031(3) 0.018(2)
C38 0.139(4) 0.055(2) 0.091(3) -0.030(2) 0.041(3) -0.007(2)
C39 0.113(3) 0.073(3) 0.080(2) -0.031(2) 0.001(2) -0.0059(19)
C40 0.092(3) 0.0554(18) 0.073(2) -0.0120(17) -0.0061(18) 0.0047(15)

loop_
_atom_type_symbol
_atom_type_description
_atom_type_scat_dispersion_real
_atom_type_scat_dispersion_imag
_atom_type_scat_source
C C 0.0033 0.0016 'International Tables Vol C Tables 4.2.6.8 and 6.1.1.4'
H H 0.0000 0.0000 'International Tables Vol C Tables 4.2.6.8 and 6.1.1.4'
O O 0.0106 0.0060 'International Tables Vol C Tables 4.2.6.8 and 6.1.1.4'
S S 0.1246 0.1234 'International Tables Vol C Tables 4.2.6.8 and 6.1.1.4'
Sn Sn -0.6537 1.4246 'International Tables Vol C Tables 4.2.6.8 and 6.1.1.4'

loop_
_geom_angle_atom_site_label_1
_geom_angle_atom_site_label_2
_geom_angle_atom_site_label_3
_geom_angle_site_symmetry_1
_geom_angle_site_symmetry_3
_geom_angle
_geom_angle_publ_flag
C11 Sn1 C17 . . 114.46(11) ?
C11 Sn1 C5 . . 107.59(10) ?
C17 Sn1 C5 . . 104.55(10) ?
C11 Sn1 S1 . . 108.60(8) y
C17 Sn1 S1 . . 118.70(7) y
C5 Sn1 S1 . . 101.47(7) y
C35 Sn2 C29 . . 113.96(11) ?
C35 Sn2 C23 . . 113.26(11) ?
C29 Sn2 C23 . . 109.18(10) ?
C35 Sn2 S2 . . 107.68(8) y
C29 Sn2 S2 . . 105.19(8) y
C23 Sn2 S2 . . 107.00(7) y
C1 S1 Sn1 . . 101.39(9) ?
C4 S2 Sn2 . . 106.59(10) ?
C2 O1 H1 . . 109.5 ?
C3 O2 H2 . . 109.5 ?
C2 C1 S1 . . 112.91(18) ?
C2 C1 H1A . . 109.0 ?
S1 C1 H1A . . 109.0 ?
C2 C1 H1B . . 109.0 ?
S1 C1 H1B . . 109.0 ?
H1A C1 H1B . . 107.8 ?
O1 C2 C1 . . 108.2(2) ?
O1 C2 C3 . . 111.3(2) ?
C1 C2 C3 . . 111.7(2) ?
O1 C2 H2A . . 108.5 ?
C1 C2 H2A . . 108.5 ?
C3 C2 H2A . . 108.5 ?
O2 C3 C4 . . 110.3(2) ?
O2 C3 C2 . . 106.32(19) ?
C4 C3 C2 . . 113.8(2) ?
O2 C3 H3 . . 108.7 ?
C4 C3 H3 . . 108.7 ?
C2 C3 H3 . . 108.7 ?
C3 C4 S2 . . 109.57(18) ?
C3 C4 H4A . . 109.8 ?
S2 C4 H4A . . 109.8 ?
C3 C4 H4B . . 109.8 ?
S2 C4 H4B . . 109.8 ?
H4A C4 H4B . . 108.2 ?
C10 C5 C6 . . 117.3(2) ?
C10 C5 Sn1 . . 121.06(19) ?
C6 C5 Sn1 . . 121.6(2) ?
C7 C6 C5 . . 121.1(3) ?
C7 C6 H6 . . 119.5 ?
C5 C6 H6 . . 119.5 ?
C8 C7 C6 . . 120.1(3) ?
C8 C7 H7 . . 119.9 ?
C6 C7 H7 . . 119.9 ?
C9 C8 C7 . . 119.7(3) ?
C9 C8 H8 . . 120.1 ?
C7 C8 H8 . . 120.1 ?
C8 C9 C10 . . 120.4(3) ?
C8 C9 H9 . . 119.8 ?
C10 C9 H9 . . 119.8 ?
C9 C10 C5 . . 121.3(3) ?
C9 C10 H10 . . 119.4 ?
C5 C10 H10 . . 119.4 ?
C16 C11 C12 . . 117.8(3) ?
C16 C11 Sn1 . . 118.1(2) ?
C12 C11 Sn1 . . 124.1(2) ?
C11 C12 C13 . . 120.7(3) ?
C11 C12 H12 . . 119.7 ?
C13 C12 H12 . . 119.7 ?
C14 C13 C12 . . 120.4(4) ?
C14 C13 H13 . . 119.8 ?
C12 C13 H13 . . 119.8 ?
C13 C14 C15 . . 119.6(4) ?
C13 C14 H14 . . 120.2 ?
C15 C14 H14 . . 120.2 ?
C14 C15 C16 . . 121.1(4) ?
C14 C15 H15 . . 119.5 ?
C16 C15 H15 . . 119.5 ?
C11 C16 C15 . . 120.5(4) ?
C11 C16 H16 . . 119.8 ?
C15 C16 H16 . . 119.8 ?
C18 C17 C22 . . 118.1(3) ?
C18 C17 Sn1 . . 122.1(2) ?
C22 C17 Sn1 . . 119.7(2) ?
C17 C18 C19 . . 120.7(3) ?
C17 C18 H18 . . 119.7 ?
C19 C18 H18 . . 119.7 ?
C20 C19 C18 . . 120.1(3) ?
C20 C19 H19 . . 119.9 ?
C18 C19 H19 . . 119.9 ?
C21 C20 C19 . . 119.9(3) ?
C21 C20 H20 . . 120.0 ?
C19 C20 H20 . . 120.0 ?
C20 C21 C22 . . 120.0(3) ?
C20 C21 H21 . . 120.0 ?
C22 C21 H21 . . 120.0 ?
C21 C22 C17 . . 121.2(3) ?
C21 C22 H22 . . 119.4 ?
C17 C22 H22 . . 119.4 ?
C28 C23 C24 . . 118.0(3) ?
C28 C23 Sn2 . . 120.2(2) ?
C24 C23 Sn2 . . 121.8(2) ?
C23 C24 C25 . . 121.2(3) ?
C23 C24 H24 . . 119.4 ?
C25 C24 H24 . . 119.4 ?
C26 C25 C24 . . 120.0(4) ?
C26 C25 H25 . . 120.0 ?
C24 C25 H25 . . 120.0 ?
C25 C26 C27 . . 120.2(4) ?
C25 C26 H26 . . 119.9 ?
C27 C26 H26 . . 119.9 ?
C26 C27 C28 . . 120.3(4) ?
C26 C27 H27 . . 119.8 ?
C28 C27 H27 . . 119.8 ?
C23 C28 C27 . . 120.4(4) ?
C23 C28 H28 . . 119.8 ?
C27 C28 H28 . . 119.8 ?
C30 C29 C34 . . 118.3(3) ?
C30 C29 Sn2 . . 121.2(2) ?
C34 C29 Sn2 . . 120.5(2) ?
C29 C30 C31 . . 120.6(3) ?
C29 C30 H30 . . 119.7 ?
C31 C30 H30 . . 119.7 ?
C32 C31 C30 . . 120.0(4) ?
C32 C31 H31 . . 120.0 ?
C30 C31 H31 . . 120.0 ?
C31 C32 C33 . . 121.1(3) ?
C31 C32 H32 . . 119.4 ?
C33 C32 H32 . . 119.4 ?
C32 C33 C34 . . 119.6(4) ?
C32 C33 H33 . . 120.2 ?
C34 C33 H33 . . 120.2 ?
C29 C34 C33 . . 120.4(3) ?
C29 C34 H34 . . 119.8 ?
C33 C34 H34 . . 119.8 ?
C40 C35 C36 . . 118.7(3) ?
C40 C35 Sn2 . . 120.7(2) ?
C36 C35 Sn2 . . 120.5(3) ?
C35 C36 C37 . . 119.6(4) ?
C35 C36 H36 . . 120.2 ?
C37 C36 H36 . . 120.2 ?
C38 C37 C36 . . 120.6(4) ?
C38 C37 H37 . . 119.7 ?
C36 C37 H37 . . 119.7 ?
C37 C38 C39 . . 120.6(4) ?
C37 C38 H38 . . 119.7 ?
C39 C38 H38 . . 119.7 ?
C38 C39 C40 . . 119.6(4) ?
C38 C39 H39 . . 120.2 ?
C40 C39 H39 . . 120.2 ?
C35 C40 C39 . . 120.9(4) ?
C35 C40 H40 . . 119.6 ?
C39 C40 H40 . . 119.6 ?

loop_
_geom_bond_atom_site_label_1
_geom_bond_atom_site_label_2
_geom_bond_site_symmetry_2
_geom_bond_distance
_geom_bond_publ_flag
Sn1 C11 . 2.130(3) ?
Sn1 C17 . 2.137(3) ?
Sn1 C5 . 2.144(2) ?
Sn1 S1 . 2.4159(8) y
Sn2 C35 . 2.129(3) ?
Sn2 C29 . 2.130(3) ?
Sn2 C23 . 2.133(3) ?
Sn2 S2 . 2.4086(8) y
S1 C1 . 1.818(3) ?
S2 C4 . 1.832(3) ?
O1 C2 . 1.420(3) ?
O1 H1 . 0.8200 ?
O2 C3 . 1.429(3) ?
O2 H2 . 0.8200 ?
C1 C2 . 1.518(4) ?
C1 H1A . 0.9700 ?
C1 H1B . 0.9700 ?
C2 C3 . 1.525(3) ?
C2 H2A . 0.9800 ?
C3 C4 . 1.510(4) ?
C3 H3 . 0.9800 ?
C4 H4A . 0.9700 ?
C4 H4B . 0.9700 ?
C5 C10 . 1.379(4) ?
C5 C6 . 1.385(4) ?
C6 C7 . 1.382(4) ?
C6 H6 . 0.9300 ?
C7 C8 . 1.363(5) ?
C7 H7 . 0.9300 ?
C8 C9 . 1.357(5) ?
C8 H8 . 0.9300 ?
C9 C10 . 1.378(4) ?
C9 H9 . 0.9300 ?
C10 H10 . 0.9300 ?
C11 C16 . 1.377(4) ?
C11 C12 . 1.381(4) ?
C12 C13 . 1.384(5) ?
C12 H12 . 0.9300 ?
C13 C14 . 1.351(6) ?
C13 H13 . 0.9300 ?
C14 C15 . 1.352(6) ?
C14 H14 . 0.9300 ?
C15 C16 . 1.377(5) ?
C15 H15 . 0.9300 ?
C16 H16 . 0.9300 ?
C17 C18 . 1.376(4) ?
C17 C22 . 1.384(4) ?
C18 C19 . 1.390(5) ?
C18 H18 . 0.9300 ?
C19 C20 . 1.367(5) ?
C19 H19 . 0.9300 ?
C20 C21 . 1.365(5) ?
C20 H20 . 0.9300 ?
C21 C22 . 1.381(4) ?
C21 H21 . 0.9300 ?
C22 H22 . 0.9300 ?
C23 C28 . 1.373(4) ?
C23 C24 . 1.375(4) ?
C24 C25 . 1.382(5) ?
C24 H24 . 0.9300 ?
C25 C26 . 1.341(6) ?
C25 H25 . 0.9300 ?
C26 C27 . 1.362(6) ?
C26 H26 . 0.9300 ?
C27 C28 . 1.382(5) ?
C27 H27 . 0.9300 ?
C28 H28 . 0.9300 ?
C29 C30 . 1.380(4) ?
C29 C34 . 1.386(4) ?
C30 C31 . 1.385(4) ?
C30 H30 . 0.9300 ?
C31 C32 . 1.350(5) ?
C31 H31 . 0.9300 ?
C32 C33 . 1.358(5) ?
C32 H32 . 0.9300 ?
C33 C34 . 1.391(5) ?
C33 H33 . 0.9300 ?
C34 H34 . 0.9300 ?
C35 C40 . 1.376(4) ?
C35 C36 . 1.378(4) ?
C36 C37 . 1.393(5) ?
C36 H36 . 0.9300 ?
C37 C38 . 1.347(6) ?
C37 H37 . 0.9300 ?
C38 C39 . 1.356(6) ?
C38 H38 . 0.9300 ?
C39 C40 . 1.382(4) ?
C39 H39 . 0.9300 ?
C40 H40 . 0.9300 ?

loop_
_geom_hbond_atom_site_label_D
_geom_hbond_atom_site_label_H
_geom_hbond_atom_site_label_A
_geom_hbond_site_symmetry_A
_geom_hbond_distance_DH
_geom_hbond_distance_HA
_geom_hbond_distance_DA
_geom_hbond_angle_DHA
_geom_hbond_publ_flag
O1 H1 O2 2_576 0.82 1.95 2.745(3) 163 y
O2 H2 C22 2_576 0.82 2.80 3.493(3) 143 n

loop_
_geom_torsion_atom_site_label_1
_geom_torsion_atom_site_label_2
_geom_torsion_atom_site_label_3
_geom_torsion_atom_site_label_4
_geom_torsion_site_symmetry_1
_geom_torsion_site_symmetry_2
_geom_torsion_site_symmetry_3
_geom_torsion_site_symmetry_4
_geom_torsion
_geom_torsion_publ_flag
C11 Sn1 S1 C1 . . . . -39.43(12) ?
C17 Sn1 S1 C1 . . . . 93.60(12) ?
C5 Sn1 S1 C1 . . . . -152.61(12) ?
C35 Sn2 S2 C4 . . . . -6.64(13) ?
C29 Sn2 S2 C4 . . . . 115.25(12) ?
C23 Sn2 S2 C4 . . . . -128.71(12) ?
Sn1 S1 C1 C2 . . . . -73.4(2) ?
S1 C1 C2 O1 . . . . 65.3(2) ?
S1 C1 C2 C3 . . . . -171.81(18) ?
O1 C2 C3 O2 . . . . -70.6(3) ?
C1 C2 C3 O2 . . . . 168.3(2) ?
O1 C2 C3 C4 . . . . 51.1(3) ?
C1 C2 C3 C4 . . . . -70.0(3) ?
O2 C3 C4 S2 . . . . -57.5(2) ?
C2 C3 C4 S2 . . . . -176.88(18) ?
Sn2 S2 C4 C3 . . . . 121.26(17) ?
C11 Sn1 C5 C10 . . . . -83.1(3) ?
C17 Sn1 C5 C10 . . . . 154.8(2) ?
S1 Sn1 C5 C10 . . . . 30.8(2) ?
C11 Sn1 C5 C6 . . . . 94.9(2) ?
C17 Sn1 C5 C6 . . . . -27.2(2) ?
S1 Sn1 C5 C6 . . . . -151.2(2) ?
C10 C5 C6 C7 . . . . 0.8(4) ?
Sn1 C5 C6 C7 . . . . -177.2(2) ?
C5 C6 C7 C8 . . . . -0.4(5) ?
C6 C7 C8 C9 . . . . -0.3(5) ?
C7 C8 C9 C10 . . . . 0.5(6) ?
C8 C9 C10 C5 . . . . 0.0(6) ?
C6 C5 C10 C9 . . . . -0.6(5) ?
Sn1 C5 C10 C9 . . . . 177.4(3) ?
C17 Sn1 C11 C16 . . . . 136.9(3) ?
C5 Sn1 C11 C16 . . . . 21.2(3) ?
S1 Sn1 C11 C16 . . . . -87.9(3) ?
C17 Sn1 C11 C12 . . . . -42.2(3) ?
C5 Sn1 C11 C12 . . . . -157.9(3) ?
S1 Sn1 C11 C12 . . . . 93.0(3) ?
C16 C11 C12 C13 . . . . -1.9(5) ?
Sn1 C11 C12 C13 . . . . 177.2(3) ?
C11 C12 C13 C14 . . . . 1.6(6) ?
C12 C13 C14 C15 . . . . -0.5(7) ?
C13 C14 C15 C16 . . . . -0.3(8) ?
C12 C11 C16 C15 . . . . 1.1(6) ?
Sn1 C11 C16 C15 . . . . -178.0(4) ?
C14 C15 C16 C11 . . . . 0.0(8) ?
C11 Sn1 C17 C18 . . . . 8.9(3) ?
C5 Sn1 C17 C18 . . . . 126.3(2) ?
S1 Sn1 C17 C18 . . . . -121.6(2) ?
C11 Sn1 C17 C22 . . . . -167.4(2) ?
C5 Sn1 C17 C22 . . . . -49.9(2) ?
S1 Sn1 C17 C22 . . . . 62.2(2) ?
C22 C17 C18 C19 . . . . 0.4(5) ?
Sn1 C17 C18 C19 . . . . -175.9(3) ?
C17 C18 C19 C20 . . . . -0.9(5) ?
C18 C19 C20 C21 . . . . 0.3(6) ?
C19 C20 C21 C22 . . . . 0.7(5) ?
C20 C21 C22 C17 . . . . -1.2(5) ?
C18 C17 C22 C21 . . . . 0.6(4) ?
Sn1 C17 C22 C21 . . . . 177.0(2) ?
C35 Sn2 C23 C28 . . . . 159.8(3) ?
C29 Sn2 C23 C28 . . . . 31.7(3) ?
S2 Sn2 C23 C28 . . . . -81.7(3) ?
C35 Sn2 C23 C24 . . . . -21.5(3) ?
C29 Sn2 C23 C24 . . . . -149.7(2) ?
S2 Sn2 C23 C24 . . . . 97.0(2) ?
C28 C23 C24 C25 . . . . 0.2(5) ?
Sn2 C23 C24 C25 . . . . -178.5(3) ?
C23 C24 C25 C26 . . . . -0.6(6) ?
C24 C25 C26 C27 . . . . 0.8(6) ?
C25 C26 C27 C28 . . . . -0.7(7) ?
C24 C23 C28 C27 . . . . -0.1(5) ?
Sn2 C23 C28 C27 . . . . 178.6(3) ?
C26 C27 C28 C23 . . . . 0.3(7) ?
C35 Sn2 C29 C30 . . . . 109.8(2) ?
C23 Sn2 C29 C30 . . . . -122.4(2) ?
S2 Sn2 C29 C30 . . . . -7.9(2) ?
C35 Sn2 C29 C34 . . . . -70.8(3) ?
C23 Sn2 C29 C34 . . . . 57.0(3) ?
S2 Sn2 C29 C34 . . . . 171.5(2) ?
C34 C29 C30 C31 . . . . 1.1(4) ?
Sn2 C29 C30 C31 . . . . -179.5(2) ?
C29 C30 C31 C32 . . . . 0.1(5) ?
C30 C31 C32 C33 . . . . -1.1(5) ?
C31 C32 C33 C34 . . . . 0.8(6) ?
C30 C29 C34 C33 . . . . -1.4(5) ?
Sn2 C29 C34 C33 . . . . 179.2(3) ?
C32 C33 C34 C29 . . . . 0.5(6) ?
C29 Sn2 C35 C40 . . . . -177.6(2) ?
C23 Sn2 C35 C40 . . . . 56.8(3) ?
S2 Sn2 C35 C40 . . . . -61.3(3) ?
C29 Sn2 C35 C36 . . . . -0.6(3) ?
C23 Sn2 C35 C36 . . . . -126.2(3) ?
S2 Sn2 C35 C36 . . . . 115.7(2) ?
C40 C35 C36 C37 . . . . 0.5(5) ?
Sn2 C35 C36 C37 . . . . -176.5(3) ?
C35 C36 C37 C38 . . . . -0.3(6) ?
C36 C37 C38 C39 . . . . 0.0(7) ?
C37 C38 C39 C40 . . . . 0.0(6) ?
C36 C35 C40 C39 . . . . -0.5(5) ?
Sn2 C35 C40 C39 . . . . 176.5(3) ?
C38 C39 C40 C35 . . . . 0.3(6) ?
